data_1561112
loop_
_publ_author_name
'Huang, Guo-Zhen'
'Zou, Xin'
'Zhu, Zhi-Biao'
'Deng, Zhao-Peng'
'Huo, Li-Hua'
'Gao, Shan'

_publ_section_title
;
 Syntheses and characterizations of secondary Pb--O bonding supported
 Pb(II)-sulfonate complexes
;
_journal_name_full 'Journal of Solid State Chemistry'
_journal_page_first 214
_journal_page_last 223
_journal_paper_doi 10.1016/j.jssc.2018.03.025
_journal_volume 262
_journal_year 2018
_chemical_formula_moiety 'C6 H5 N O7 Pb S'
_chemical_formula_sum 'C6 H5 N O7 Pb S'
_chemical_formula_weight 442.36
_space_group_IT_number 2
_space_group_name_Hall '-P 1'
_space_group_name_H-M_alt 'P -1'
_symmetry_cell_setting triclinic
_symmetry_space_group_name_Hall '-P 1'
_symmetry_space_group_name_H-M 'P -1'
_atom_sites_solution_hydrogens geom
_atom_sites_solution_primary direct
_atom_sites_solution_secondary difmap
_cell_angle_alpha 89.616(6)
_cell_angle_beta 87.529(8)
_cell_angle_gamma 75.140(7)
_cell_formula_units_Z 2
_cell_length_a 5.4453(5)
_cell_length_b 7.1465(4)
_cell_length_c 12.7222(12)
_cell_measurement_reflns_used 1231
_cell_measurement_temperature 295(2)
_cell_measurement_theta_max 27.50
_cell_measurement_theta_min 3.20
_cell_volume 478.07(7)
_computing_cell_refinement
;
CrysAlis Pro (Agilent, 2013)
;
_computing_data_collection
;
CrysAlis Pro (Agilent, 2013)
;
_computing_data_reduction
;
CrysAlis Pro (Agilent, 2013)
;
_computing_molecular_graphics '(K. Brandenburg, Diamond 3.1, 2009)'
_computing_publication_material '(K. Brandenburg, Diamond 3.1, 2009)'
_computing_structure_refinement 'SHELXL-97 (Sheldrick, 1997)'
_computing_structure_solution 'SHELXS-97 (Sheldrick, 1990)'
_diffrn_ambient_temperature 295(2)
_diffrn_detector_area_resol_mean 16.1954
_diffrn_measured_fraction_theta_full 0.996
_diffrn_measured_fraction_theta_max 0.996
_diffrn_measurement_device_type 'Xcalibur, Eos'
_diffrn_measurement_method '\w scans'
_diffrn_radiation_monochromator graphite
_diffrn_radiation_source 'Enhance (Mo) X-ray Source'
_diffrn_radiation_type MoK\a
_diffrn_radiation_wavelength 0.71073
_diffrn_reflns_av_R_equivalents 0.0626
_diffrn_reflns_av_sigmaI/netI 0.0936
_diffrn_reflns_limit_h_max 6
_diffrn_reflns_limit_h_min -5
_diffrn_reflns_limit_k_max 8
_diffrn_reflns_limit_k_min -8
_diffrn_reflns_limit_l_max 15
_diffrn_reflns_limit_l_min -13
_diffrn_reflns_number 2495
_diffrn_reflns_theta_full 25.01
_diffrn_reflns_theta_max 25.01
_diffrn_reflns_theta_min 3.21
_exptl_absorpt_coefficient_mu 17.885
_exptl_absorpt_correction_T_max 0.1510
_exptl_absorpt_correction_T_min 0.1171
_exptl_absorpt_correction_type multi-scan
_exptl_absorpt_process_details
; 
CrysAlis Pro (Agilent, 2013)
Empirical absorption correction using spherical harmonics,
 implemented in SCALE3 ABSPACK scaling algorithm. 
;
_exptl_crystal_colour pale-yellow
_exptl_crystal_density_diffrn 3.073
_exptl_crystal_density_method 'not measured'
_exptl_crystal_description prism
_exptl_crystal_F_000 404
_exptl_crystal_size_max 0.21
_exptl_crystal_size_mid 0.19
_exptl_crystal_size_min 0.17
_refine_diff_density_max 4.718
_refine_diff_density_min -5.857
_refine_diff_density_rms 0.542
_refine_ls_extinction_method none
_refine_ls_goodness_of_fit_ref 1.060
_refine_ls_hydrogen_treatment constr
_refine_ls_matrix_type full
_refine_ls_number_parameters 145
_refine_ls_number_reflns 1689
_refine_ls_number_restraints 36
_refine_ls_restrained_S_all 1.051
_refine_ls_R_factor_all 0.0615
_refine_ls_R_factor_gt 0.0574
_refine_ls_shift/su_max 0.000
_refine_ls_shift/su_mean 0.000
_refine_ls_structure_factor_coef Fsqd
_refine_ls_weighting_details 'calc w=1/[\s^2^(Fo^2^)+(0.0787P)^2^+0.0000P] where P=(Fo^2^+2Fc^2^)/3'
_refine_ls_weighting_scheme calc
_refine_ls_wR_factor_gt 0.1356
_refine_ls_wR_factor_ref 0.1391
_reflns_number_gt 1532
_reflns_number_total 1689
_reflns_threshold_expression >2sigma(I)
_cod_data_source_file JSSC-2018-262-214.cif
_cod_data_source_block complex3
_cod_original_cell_volume 478.08(7)
_cod_database_code 1561112

loop_
_symmetry_equiv_pos_as_xyz
'x, y, z'
'-x, -y, -z'

loop_
_atom_site_label
_atom_site_type_symbol
_atom_site_fract_x
_atom_site_fract_y
_atom_site_fract_z
_atom_site_U_iso_or_equiv
_atom_site_adp_type
_atom_site_occupancy
_atom_site_symmetry_multiplicity
_atom_site_calc_flag
_atom_site_refinement_flags
_atom_site_disorder_assembly
_atom_site_disorder_group
Pb1 Pb 0.31153(9) 0.81070(7) 0.05235(4) 0.0191(2) Uani 1 1 d . . .
S1 S 0.8266(6) 0.6629(5) -0.1333(3) 0.0185(8) Uani 1 1 d . . .
O1W O 0.496(2) 0.6489(15) 0.2210(9) 0.030(3) Uani 1 1 d . . .
H1W1 H 0.6564 0.6053 0.2142 0.045 Uiso 1 1 d R . .
H1W2 H 0.4575 0.6873 0.2841 0.045 Uiso 1 1 d R . .
O1 O 0.6695(17) 0.6035(13) -0.0491(9) 0.022(2) Uani 1 1 d U . .
O2 O 0.9982(19) 0.4942(15) -0.1832(10) 0.032(3) Uani 1 1 d U . .
O3 O 0.9508(19) 0.8087(14) -0.0969(9) 0.029(3) Uani 1 1 d . . .
O4 O 0.3865(18) 1.0064(13) -0.0995(8) 0.020(2) Uani 1 1 d . . .
O5 O 0.323(2) 0.7885(18) -0.5709(10) 0.043(3) Uani 1 1 d . . .
O6 O 0.700(2) 0.6122(18) -0.5388(10) 0.041(3) Uani 1 1 d . . .
N1 N 0.500(3) 0.7278(19) -0.5096(12) 0.034(3) Uani 1 1 d . . .
C1 C 0.616(3) 0.778(2) -0.2294(12) 0.021(3) Uani 1 1 d U . .
C2 C 0.411(2) 0.9359(18) -0.1973(11) 0.014(3) Uani 1 1 d U . .
C3 C 0.232(3) 1.014(2) -0.2715(13) 0.026(3) Uani 1 1 d U . .
H3A H 0.0908 1.1129 -0.2511 0.031 Uiso 1 1 calc R . .
C4 C 0.258(3) 0.950(2) -0.3731(13) 0.025(3) Uani 1 1 d U . .
H4A H 0.1391 1.0058 -0.4221 0.030 Uiso 1 1 calc R . .
C5 C 0.470(3) 0.797(2) -0.4014(13) 0.024(3) Uani 1 1 d . . .
C6 C 0.647(3) 0.710(2) -0.3311(13) 0.026(4) Uani 1 1 d . . .
H6A H 0.7843 0.6079 -0.3516 0.031 Uiso 1 1 calc R . .

loop_
_atom_site_aniso_label
_atom_site_aniso_U_11
_atom_site_aniso_U_22
_atom_site_aniso_U_33
_atom_site_aniso_U_23
_atom_site_aniso_U_13
_atom_site_aniso_U_12
Pb1 0.0264(4) 0.0204(3) 0.0114(4) 0.0041(2) -0.0040(2) -0.0072(2)
S1 0.0244(17) 0.0209(16) 0.0099(19) -0.0001(14) -0.0036(13) -0.0047(13)
O1W 0.035(6) 0.039(6) 0.018(7) 0.016(5) -0.006(5) -0.012(5)
O1 0.027(5) 0.019(4) 0.020(5) 0.014(4) 0.001(4) -0.006(4)
O2 0.030(5) 0.028(5) 0.034(7) -0.005(5) -0.001(5) -0.002(4)
O3 0.033(6) 0.036(6) 0.025(7) 0.011(5) -0.008(5) -0.020(5)
O4 0.030(5) 0.024(5) 0.009(6) 0.002(4) -0.001(4) -0.010(4)
O5 0.056(8) 0.052(7) 0.012(7) 0.004(6) -0.013(5) 0.003(6)
O6 0.054(8) 0.039(6) 0.024(8) -0.003(6) 0.005(6) -0.001(6)
N1 0.050(9) 0.032(7) 0.022(9) 0.005(7) 0.000(7) -0.014(7)
C1 0.027(6) 0.022(6) 0.016(7) -0.001(5) 0.001(5) -0.006(5)
C2 0.022(6) 0.019(5) 0.005(6) 0.005(5) -0.004(5) -0.011(5)
C3 0.029(6) 0.029(6) 0.018(7) -0.001(6) -0.001(5) -0.007(5)
C4 0.026(6) 0.033(6) 0.015(7) 0.003(6) -0.004(5) -0.008(5)
C5 0.031(8) 0.027(7) 0.015(9) 0.005(7) 0.002(6) -0.010(6)
C6 0.035(8) 0.021(7) 0.024(10) 0.000(7) 0.006(7) -0.013(6)

loop_
_atom_type_symbol
_atom_type_description
_atom_type_scat_dispersion_real
_atom_type_scat_dispersion_imag
_atom_type_scat_source
C C 0.0033 0.0016 'International Tables Vol C Tables 4.2.6.8 and 6.1.1.4'
H H 0.0000 0.0000 'International Tables Vol C Tables 4.2.6.8 and 6.1.1.4'
N N 0.0061 0.0033 'International Tables Vol C Tables 4.2.6.8 and 6.1.1.4'
O O 0.0106 0.0060 'International Tables Vol C Tables 4.2.6.8 and 6.1.1.4'
S S 0.1246 0.1234 'International Tables Vol C Tables 4.2.6.8 and 6.1.1.4'
Pb Pb -3.3944 10.1111 'International Tables Vol C Tables 4.2.6.8 and 6.1.1.4'

loop_
_geom_angle_atom_site_label_1
_geom_angle_atom_site_label_2
_geom_angle_atom_site_label_3
_geom_angle
_geom_angle_site_symmetry_1
_geom_angle_site_symmetry_3
O4 Pb1 O1 85.5(3) 2_675 .
O4 Pb1 O4 71.3(4) 2_675 .
O1 Pb1 O4 74.7(3) . .
O4 Pb1 O1W 76.4(3) 2_675 .
O1 Pb1 O1W 89.5(3) . .
O4 Pb1 O1W 144.8(3) . .
O2 S1 O3 114.5(6) . .
O2 S1 O1 110.4(6) . .
O3 S1 O1 111.9(6) . .
O2 S1 C1 107.0(7) . .
O3 S1 C1 106.1(7) . .
O1 S1 C1 106.4(6) . .
Pb1 O1W H1W1 111.3 . .
Pb1 O1W H1W2 128.2 . .
H1W1 O1W H1W2 108.5 . .
S1 O1 Pb1 127.3(5) . .
C2 O4 Pb1 116.4(7) . 2_675
C2 O4 Pb1 121.4(8) . .
Pb1 O4 Pb1 108.7(4) 2_675 .
O6 N1 O5 121.8(15) . .
O6 N1 C5 119.0(15) . .
O5 N1 C5 119.3(13) . .
C6 C1 C2 121.9(15) . .
C6 C1 S1 120.1(11) . .
C2 C1 S1 117.9(12) . .
O4 C2 C3 120.7(12) . .
O4 C2 C1 121.8(13) . .
C3 C2 C1 117.4(13) . .
C4 C3 C2 122.0(14) . .
C4 C3 H3A 119.0 . .
C2 C3 H3A 119.0 . .
C3 C4 C5 117.8(16) . .
C3 C4 H4A 121.1 . .
C5 C4 H4A 121.1 . .
C6 C5 C4 122.7(15) . .
C6 C5 N1 118.9(13) . .
C4 C5 N1 118.3(15) . .
C5 C6 C1 118.0(14) . .
C5 C6 H6A 121.0 . .
C1 C6 H6A 121.0 . .

loop_
_geom_bond_atom_site_label_1
_geom_bond_atom_site_label_2
_geom_bond_distance
_geom_bond_site_symmetry_2
Pb1 O4 2.443(9) 2_675
Pb1 O1 2.446(9) .
Pb1 O4 2.459(10) .
Pb1 O1W 2.551(11) .
S1 O2 1.452(10) .
S1 O3 1.468(10) .
S1 O1 1.470(10) .
S1 C1 1.765(16) .
O1W H1W1 0.8500 .
O1W H1W2 0.8501 .
O4 C2 1.333(16) .
O4 Pb1 2.443(9) 2_675
O5 N1 1.254(19) .
O6 N1 1.231(17) .
N1 C5 1.45(2) .
C1 C6 1.37(2) .
C1 C2 1.415(18) .
C2 C3 1.40(2) .
C3 C4 1.36(2) .
C3 H3A 0.9300 .
C4 C5 1.41(2) .
C4 H4A 0.9300 .
C5 C6 1.37(2) .
C6 H6A 0.9300 .

loop_
_geom_hbond_atom_site_label_D
_geom_hbond_atom_site_label_H
_geom_hbond_atom_site_label_A
_geom_hbond_distance_DH
_geom_hbond_distance_HA
_geom_hbond_distance_DA
_geom_hbond_angle_DHA
_geom_hbond_site_symmetry_A
O1W H1W1 O2 0.85 1.86 2.704(14) 173.4 2_765
O1W H1W2 O5 0.85 2.02 2.869(17) 173.2 1_556

loop_
_geom_torsion_atom_site_label_1
_geom_torsion_atom_site_label_2
_geom_torsion_atom_site_label_3
_geom_torsion_atom_site_label_4
_geom_torsion
_geom_torsion_site_symmetry_1
_geom_torsion_site_symmetry_2
_geom_torsion_site_symmetry_3
_geom_torsion_site_symmetry_4
O2 S1 O1 Pb1 -172.6(7) . . . .
O3 S1 O1 Pb1 58.6(9) . . . .
C1 S1 O1 Pb1 -56.8(9) . . . .
O4 Pb1 O1 S1 -57.0(8) 2_675 . . .
O4 Pb1 O1 S1 14.8(7) . . . .
O1W Pb1 O1 S1 -133.4(8) . . . .
O4 Pb1 O4 C2 139.2(11) 2_675 . . .
O1 Pb1 O4 C2 48.8(9) . . . .
O1W Pb1 O4 C2 115.1(10) . . . .
O4 Pb1 O4 Pb1 0.0 2_675 . . 2_675
O1 Pb1 O4 Pb1 -90.4(4) . . . 2_675
O1W Pb1 O4 Pb1 -24.2(7) . . . 2_675
O2 S1 C1 C6 -4.4(14) . . . .
O3 S1 C1 C6 118.3(12) . . . .
O1 S1 C1 C6 -122.4(12) . . . .
O2 S1 C1 C2 173.5(10) . . . .
O3 S1 C1 C2 -63.8(12) . . . .
O1 S1 C1 C2 55.5(12) . . . .
Pb1 O4 C2 C3 -109.0(12) 2_675 . . .
Pb1 O4 C2 C3 114.7(12) . . . .
Pb1 O4 C2 C1 72.2(14) 2_675 . . .
Pb1 O4 C2 C1 -64.1(14) . . . .
C6 C1 C2 O4 -177.4(12) . . . .
S1 C1 C2 O4 4.7(18) . . . .
C6 C1 C2 C3 4(2) . . . .
S1 C1 C2 C3 -174.1(11) . . . .
O4 C2 C3 C4 177.3(13) . . . .
C1 C2 C3 C4 -4(2) . . . .
C2 C3 C4 C5 2(2) . . . .
C3 C4 C5 C6 1(2) . . . .
C3 C4 C5 N1 -179.7(13) . . . .
O6 N1 C5 C6 -10(2) . . . .
O5 N1 C5 C6 170.6(14) . . . .
O6 N1 C5 C4 170.6(13) . . . .
O5 N1 C5 C4 -9(2) . . . .
C4 C5 C6 C1 -1(2) . . . .
N1 C5 C6 C1 179.7(13) . . . .
C2 C1 C6 C5 -2(2) . . . .
S1 C1 C6 C5 176.3(11) . . . .
